data_4303485
loop_
_publ_author_name
'Miguel A. Galindo'
'David Amantia'
'Alberto Martinez Martinez'
'William Clegg'
'Ross W. Harrington'
'Virtudes Moreno Martinez'
'Andrew Houlton'

_publ_section_title
;
Probing Metal-Ion Purine Interactions at DNA Minor-Groove Sites
;
_journal_name_full 'Inorganic Chemistry'
_journal_page_first 10295
_journal_page_last 10303
_journal_paper_doi 10.1021/ic9013448
_journal_volume 48
_journal_year 2009
_chemical_formula_moiety 'C9 H18 Cu N9 O4 +, N O3 -, 0.5 H2 O'
_chemical_formula_sum 'C9 H19 Cu N10 O7.5'
_chemical_formula_weight 450.88
_chemical_name_systematic
;
 ?
;
_space_group_IT_number 2
_symmetry_cell_setting triclinic
_symmetry_space_group_name_Hall '-P 1'
_symmetry_space_group_name_H-M 'P -1'
_atom_sites_solution_hydrogens geom
_atom_sites_solution_primary direct
_atom_sites_solution_secondary difmap
_audit_creation_method SHELXL-97
_cell_angle_alpha 115.481(2)
_cell_angle_beta 108.755(2)
_cell_angle_gamma 95.182(2)
_cell_formula_units_Z 2
_cell_length_a 8.7250(5)
_cell_length_b 10.4360(6)
_cell_length_c 11.2345(6)
_cell_measurement_reflns_used 6426
_cell_measurement_temperature 423(2)
_cell_measurement_theta_max 28.70
_cell_measurement_theta_min 2.19
_cell_volume 842.55(9)
_computing_cell_refinement 'Bruker SAINT'
_computing_data_collection 'Bruker SMART'
_computing_data_reduction 'Bruker SAINT'
_computing_molecular_graphics 'Bruker SHELXTL'
_computing_publication_material 'Bruker SHELXTL and local programs'
_computing_structure_refinement 'Bruker SHELXTL'
_computing_structure_solution 'Bruker SHELXTL'
_diffrn_ambient_temperature 423(2)
_diffrn_measured_fraction_theta_full 0.985
_diffrn_measured_fraction_theta_max 0.899
_diffrn_measurement_device_type 'Bruker SMART 1K CCD diffractometer'
_diffrn_measurement_method 'thin-slice \w scans'
_diffrn_radiation_monochromator graphite
_diffrn_radiation_source 'sealed tube'
_diffrn_radiation_type MoK\a
_diffrn_radiation_wavelength 0.71073
_diffrn_reflns_av_R_equivalents 0.0182
_diffrn_reflns_av_sigmaI/netI 0.0267
_diffrn_reflns_limit_h_max 11
_diffrn_reflns_limit_h_min -11
_diffrn_reflns_limit_k_max 14
_diffrn_reflns_limit_k_min -14
_diffrn_reflns_limit_l_max 14
_diffrn_reflns_limit_l_min -15
_diffrn_reflns_number 7504
_diffrn_reflns_theta_full 26.00
_diffrn_reflns_theta_max 28.70
_diffrn_reflns_theta_min 2.19
_diffrn_standards_number 0
_exptl_absorpt_coefficient_mu 1.361
_exptl_absorpt_correction_T_max 0.935
_exptl_absorpt_correction_T_min 0.550
_exptl_absorpt_correction_type multi-scan
_exptl_absorpt_process_details SADABS
_exptl_crystal_colour blue-green
_exptl_crystal_density_diffrn 1.777
_exptl_crystal_density_method 'not measured'
_exptl_crystal_description plate
_exptl_crystal_F_000 464
_exptl_crystal_size_max 0.50
_exptl_crystal_size_mid 0.30
_exptl_crystal_size_min 0.05
_refine_diff_density_max 0.433
_refine_diff_density_min -0.505
_refine_diff_density_rms 0.067
_refine_ls_extinction_method none
_refine_ls_goodness_of_fit_ref 1.053
_refine_ls_hydrogen_treatment mixed
_refine_ls_matrix_type full
_refine_ls_number_parameters 289
_refine_ls_number_reflns 3912
_refine_ls_number_restraints 21
_refine_ls_restrained_S_all 1.050
_refine_ls_R_factor_all 0.0335
_refine_ls_R_factor_gt 0.0290
_refine_ls_shift/su_max 0.001
_refine_ls_shift/su_mean 0.000
_refine_ls_structure_factor_coef Fsqd
_refine_ls_weighting_details 'calc w=1/[\s^2^(Fo^2^)+(0.0247P)^2^+1.0205P] where P=(Fo^2^+2Fc^2^)/3'
_refine_ls_weighting_scheme calc
_refine_ls_wR_factor_gt 0.0695
_refine_ls_wR_factor_ref 0.0717
_reflns_number_gt 3562
_reflns_number_total 3912
_reflns_threshold_expression I>2\s(I)
_cod_data_source_file ic9013448_si_001_4.cif
_cod_data_source_block ah85_compound_3
_cod_original_cell_volume 842.55(8)
_cod_original_formula_sum 'C9 H19 Cu N10 O7.50'
_cod_database_code 4303485

loop_
_symmetry_equiv_pos_as_xyz
'x, y, z'
'-x, -y, -z'

loop_
_atom_site_label
_atom_site_type_symbol
_atom_site_fract_x
_atom_site_fract_y
_atom_site_fract_z
_atom_site_U_iso_or_equiv
_atom_site_adp_type
_atom_site_occupancy
_atom_site_symmetry_multiplicity
_atom_site_calc_flag
_atom_site_refinement_flags
_atom_site_disorder_assembly
_atom_site_disorder_group
Cu Cu 0.45226(3) 0.74817(3) 0.71892(2) 0.01279(7) Uani 1 1 d . . .
N1 N 0.8388(2) 0.58594(18) 0.91252(18) 0.0167(3) Uani 1 1 d . . .
C2 C 0.6958(2) 0.6250(2) 0.8704(2) 0.0146(4) Uani 1 1 d . . .
N2 N 0.5622(2) 0.5566(2) 0.8762(2) 0.0197(3) Uani 1 1 d D . .
H2A H 0.472(2) 0.573(3) 0.844(3) 0.022(6) Uiso 1 1 d D . .
H2B H 0.562(3) 0.479(2) 0.878(3) 0.026(7) Uiso 1 1 d D . .
N3 N 0.67670(19) 0.72691(17) 0.82483(17) 0.0136(3) Uani 1 1 d . . .
C4 C 0.8227(2) 0.7939(2) 0.83244(19) 0.0126(3) Uani 1 1 d . . .
C5 C 0.9740(2) 0.7605(2) 0.8712(2) 0.0151(4) Uani 1 1 d . . .
C6 C 0.9796(2) 0.6491(2) 0.9111(2) 0.0171(4) Uani 1 1 d . . .
N6 N 1.1183(2) 0.6080(2) 0.9509(2) 0.0266(4) Uani 1 1 d D . .
H6A H 1.200(3) 0.651(3) 0.950(3) 0.033(8) Uiso 1 1 d D . .
H6B H 1.120(3) 0.548(2) 0.981(3) 0.026(7) Uiso 1 1 d D . .
N7 N 1.0976(2) 0.85407(18) 0.87092(17) 0.0165(3) Uani 1 1 d . . .
C8 C 1.0195(2) 0.9405(2) 0.8322(2) 0.0155(4) Uani 1 1 d . . .
H8 H 1.0718 1.0148 0.8223 0.019 Uiso 1 1 calc R . .
N9 N 0.85269(19) 0.90971(17) 0.80784(17) 0.0132(3) Uani 1 1 d . . .
C10 C 0.7340(2) 0.9888(2) 0.7674(2) 0.0171(4) Uani 1 1 d . . .
H10A H 0.7961 1.0836 0.7893 0.020 Uiso 1 1 calc R . .
H10B H 0.6674 1.0067 0.8246 0.020 Uiso 1 1 calc R . .
C11 C 0.6171(2) 0.9047(2) 0.6087(2) 0.0185(4) Uani 1 1 d . . .
H11A H 0.5383 0.9600 0.5885 0.022 Uiso 1 1 calc R . .
H11B H 0.6824 0.8952 0.5513 0.022 Uiso 1 1 calc R . .
N12 N 0.5229(2) 0.75642(18) 0.56705(17) 0.0155(3) Uani 1 1 d D . .
H12 H 0.581(3) 0.701(2) 0.545(3) 0.022(6) Uiso 1 1 d D . .
C13 C 0.3649(3) 0.6963(2) 0.4354(2) 0.0216(4) Uani 1 1 d . . .
H13A H 0.3254 0.5906 0.3950 0.026 Uiso 1 1 calc R . .
H13B H 0.3853 0.7151 0.3637 0.026 Uiso 1 1 calc R . .
C14 C 0.2331(3) 0.7700(3) 0.4753(2) 0.0236(4) Uani 1 1 d . . .
H14A H 0.2555 0.8686 0.4875 0.028 Uiso 1 1 calc R . .
H14B H 0.1226 0.7142 0.3991 0.028 Uiso 1 1 calc R . .
N15 N 0.2382(2) 0.7770(2) 0.61132(19) 0.0193(3) Uani 1 1 d D . .
H15A H 0.159(3) 0.714(2) 0.595(3) 0.027(7) Uiso 1 1 d D . .
H15B H 0.232(4) 0.858(2) 0.666(3) 0.036(8) Uiso 1 1 d D . .
N16 N 0.2023(2) 0.43376(19) 0.56236(19) 0.0219(4) Uani 1 1 d . . .
O1 O 0.34525(18) 0.49743(16) 0.57999(17) 0.0236(3) Uani 1 1 d . . .
O2 O 0.1314(3) 0.5030(2) 0.6394(3) 0.0557(6) Uani 1 1 d . . .
O3 O 0.1372(2) 0.30352(18) 0.46867(18) 0.0323(4) Uani 1 1 d . . .
O4 O 0.3991(2) 0.80507(19) 0.88944(18) 0.0233(3) Uani 1 1 d . . .
H4A H 0.320(5) 0.828(4) 0.889(4) 0.048(10) Uiso 1 1 d . . .
H4B H 0.463(4) 0.835(3) 0.964(3) 0.034(8) Uiso 1 1 d . . .
N17 N 0.3940(3) 0.1837(2) -0.2022(2) 0.0305(4) Uani 1 1 d . . .
O5 O 0.3584(2) 0.09650(18) -0.15879(18) 0.0309(4) Uani 1 1 d . . .
O6 O 0.5395(2) 0.25333(19) -0.1567(2) 0.0341(4) Uani 1 1 d . . .
O7 O 0.2827(4) 0.1993(4) -0.2913(4) 0.1050(13) Uani 1 1 d . . .
O8 O 0.9773(6) 1.0093(5) 0.5786(6) 0.0635(13) Uani 0.50 1 d P . .

loop_
_atom_site_aniso_label
_atom_site_aniso_U_11
_atom_site_aniso_U_22
_atom_site_aniso_U_33
_atom_site_aniso_U_23
_atom_site_aniso_U_13
_atom_site_aniso_U_12
Cu 0.00976(11) 0.01608(12) 0.01473(12) 0.00895(9) 0.00506(8) 0.00496(8)
N1 0.0167(8) 0.0177(8) 0.0188(8) 0.0112(7) 0.0065(6) 0.0081(6)
C2 0.0149(8) 0.0152(9) 0.0132(8) 0.0066(7) 0.0052(7) 0.0056(7)
N2 0.0166(8) 0.0206(9) 0.0301(10) 0.0181(8) 0.0102(7) 0.0078(7)
N3 0.0114(7) 0.0160(8) 0.0175(8) 0.0098(6) 0.0074(6) 0.0063(6)
C4 0.0128(8) 0.0132(8) 0.0112(8) 0.0057(7) 0.0039(7) 0.0046(7)
C5 0.0124(8) 0.0170(9) 0.0169(9) 0.0086(7) 0.0060(7) 0.0055(7)
C6 0.0174(9) 0.0189(9) 0.0166(9) 0.0096(8) 0.0065(7) 0.0079(7)
N6 0.0177(9) 0.0360(11) 0.0434(12) 0.0314(10) 0.0137(8) 0.0153(8)
N7 0.0125(7) 0.0199(8) 0.0179(8) 0.0094(7) 0.0068(6) 0.0053(6)
C8 0.0117(8) 0.0177(9) 0.0162(9) 0.0077(7) 0.0055(7) 0.0026(7)
N9 0.0104(7) 0.0139(7) 0.0167(8) 0.0082(6) 0.0056(6) 0.0041(6)
C10 0.0152(9) 0.0164(9) 0.0235(10) 0.0123(8) 0.0079(8) 0.0071(7)
C11 0.0158(9) 0.0230(10) 0.0225(10) 0.0162(8) 0.0070(8) 0.0062(8)
N12 0.0139(7) 0.0179(8) 0.0168(8) 0.0095(7) 0.0065(6) 0.0067(6)
C13 0.0201(10) 0.0264(11) 0.0145(9) 0.0095(8) 0.0038(8) 0.0031(8)
C14 0.0159(9) 0.0339(12) 0.0224(10) 0.0183(9) 0.0032(8) 0.0059(8)
N15 0.0137(8) 0.0236(9) 0.0214(9) 0.0121(8) 0.0063(7) 0.0054(7)
N16 0.0207(8) 0.0201(9) 0.0224(9) 0.0083(7) 0.0086(7) 0.0051(7)
O1 0.0161(7) 0.0200(7) 0.0323(8) 0.0111(6) 0.0093(6) 0.0047(6)
O2 0.0653(14) 0.0283(10) 0.0778(16) 0.0081(10) 0.0603(13) 0.0066(9)
O3 0.0216(8) 0.0235(8) 0.0305(9) -0.0011(7) 0.0077(7) -0.0027(6)
O4 0.0166(7) 0.0401(9) 0.0185(8) 0.0160(7) 0.0086(6) 0.0160(7)
N17 0.0381(11) 0.0294(10) 0.0191(9) 0.0126(8) 0.0058(8) 0.0039(9)
O5 0.0277(8) 0.0297(9) 0.0291(8) 0.0148(7) 0.0065(7) -0.0039(7)
O6 0.0378(10) 0.0325(9) 0.0465(11) 0.0262(8) 0.0237(8) 0.0109(8)
O7 0.0679(18) 0.134(3) 0.098(2) 0.093(2) -0.0284(16) -0.0025(18)
O8 0.059(3) 0.057(3) 0.085(4) 0.040(3) 0.033(3) 0.015(2)

loop_
_atom_type_symbol
_atom_type_description
_atom_type_scat_dispersion_real
_atom_type_scat_dispersion_imag
_atom_type_scat_source
C C 0.0033 0.0016 'International Tables Vol C Tables 4.2.6.8 and 6.1.1.4'
H H 0.0000 0.0000 'International Tables Vol C Tables 4.2.6.8 and 6.1.1.4'
N N 0.0061 0.0033 'International Tables Vol C Tables 4.2.6.8 and 6.1.1.4'
O O 0.0106 0.0060 'International Tables Vol C Tables 4.2.6.8 and 6.1.1.4'
Cu Cu 0.3201 1.2651 'International Tables Vol C Tables 4.2.6.8 and 6.1.1.4'

loop_
_geom_angle_atom_site_label_1
_geom_angle_atom_site_label_2
_geom_angle_atom_site_label_3
_geom_angle
_geom_angle_site_symmetry_1
_geom_angle_site_symmetry_3
_geom_angle_publ_flag
N3 Cu N12 92.98(6) . . ?
N3 Cu N15 176.49(7) . . ?
N3 Cu O1 91.61(6) . . ?
N3 Cu O4 90.36(7) . . ?
N12 Cu N15 84.11(7) . . ?
N12 Cu O1 90.62(6) . . ?
N12 Cu O4 162.60(7) . . ?
N15 Cu O1 90.40(7) . . ?
N15 Cu O4 91.85(7) . . ?
O1 Cu O4 106.36(7) . . ?
C2 N1 C6 119.96(16) . . ?
N1 C2 N2 115.62(17) . . ?
N1 C2 N3 126.03(17) . . ?
N2 C2 N3 118.34(16) . . ?
Cu N3 C2 124.55(12) . . ?
Cu N3 C4 121.92(12) . . ?
C2 N3 C4 112.37(15) . . ?
N3 C4 C5 126.07(17) . . ?
N3 C4 N9 127.98(16) . . ?
C5 C4 N9 105.93(16) . . ?
C4 C5 C6 117.30(17) . . ?
C4 C5 N7 110.39(16) . . ?
C6 C5 N7 132.18(17) . . ?
N1 C6 C5 118.11(17) . . ?
N1 C6 N6 119.21(18) . . ?
C5 C6 N6 122.65(18) . . ?
C5 N7 C8 104.36(15) . . ?
N7 C8 N9 112.97(17) . . ?
C4 N9 C8 106.36(15) . . ?
C4 N9 C10 127.69(15) . . ?
C8 N9 C10 125.94(16) . . ?
N9 C10 C11 112.66(16) . . ?
C10 C11 N12 111.74(15) . . ?
Cu N12 C11 114.17(12) . . ?
Cu N12 C13 105.33(12) . . ?
C11 N12 C13 112.62(15) . . ?
N12 C13 C14 108.88(16) . . ?
C13 C14 N15 108.99(16) . . ?
Cu N15 C14 112.20(13) . . ?
O1 N16 O2 119.68(18) . . ?
O1 N16 O3 118.88(17) . . ?
O2 N16 O3 121.44(19) . . ?
Cu O1 N16 121.13(12) . . ?
O5 N17 O6 120.49(19) . . ?
O5 N17 O7 120.3(2) . . ?
O6 N17 O7 119.2(2) . . ?

loop_
_geom_bond_atom_site_label_1
_geom_bond_atom_site_label_2
_geom_bond_distance
_geom_bond_site_symmetry_2
_geom_bond_publ_flag
Cu N3 2.0266(15) . ?
Cu N12 2.0227(16) . ?
Cu N15 2.0004(17) . ?
Cu O1 2.2940(15) . ?
Cu O4 1.9699(16) . ?
N1 C2 1.351(2) . ?
N1 C6 1.348(3) . ?
C2 N2 1.346(2) . ?
C2 N3 1.366(2) . ?
N3 C4 1.355(2) . ?
C4 C5 1.378(2) . ?
C4 N9 1.372(2) . ?
C5 C6 1.414(3) . ?
C5 N7 1.390(2) . ?
C6 N6 1.326(2) . ?
N7 C8 1.314(2) . ?
C8 N9 1.371(2) . ?
N9 C10 1.461(2) . ?
C10 C11 1.521(3) . ?
C11 N12 1.480(3) . ?
N12 C13 1.489(2) . ?
C13 C14 1.519(3) . ?
C14 N15 1.484(3) . ?
N16 O1 1.271(2) . ?
N16 O2 1.241(2) . ?
N16 O3 1.234(2) . ?
N17 O5 1.261(2) . ?
N17 O6 1.224(3) . ?
N17 O7 1.231(3) . ?

loop_
_geom_hbond_atom_site_label_D
_geom_hbond_atom_site_label_H
_geom_hbond_atom_site_label_A
_geom_hbond_distance_DH
_geom_hbond_distance_HA
_geom_hbond_distance_DA
_geom_hbond_angle_DHA
_geom_hbond_site_symmetry_A
N2 H2A O4 0.817(15) 2.44(2) 3.040(2) 131(2) .
N2 H2A O1 0.817(15) 2.53(2) 3.002(2) 118(2) .
N2 H2B O6 0.813(16) 2.198(16) 3.004(2) 171(3) 1_556
N6 H6A O6 0.811(16) 2.40(3) 2.873(3) 119(2) 2_766
N6 H6B N1 0.827(16) 2.186(16) 3.005(2) 171(3) 2_767
N12 H12 O1 0.812(15) 2.236(17) 3.013(2) 160(2) 2_666
N12 H12 O3 0.812(15) 2.52(2) 3.198(2) 142(2) 2_666
N15 H15A O3 0.817(16) 2.42(2) 3.034(2) 133(2) 2_566
N15 H15A O2 0.817(16) 2.47(2) 3.103(3) 135(2) .
N15 H15B O5 0.821(16) 2.28(2) 3.017(3) 150(3) 1_566
O4 H4A N7 0.75(4) 1.94(4) 2.684(2) 171(4) 1_455
O4 H4B O5 0.75(3) 2.00(3) 2.740(2) 176(3) 2_666
O4 H4B N17 0.75(3) 2.66(3) 3.339(3) 152(3) 2_666
